data_2108126
loop_
_publ_author_name
'Huang, Xianyu'
'Chen, Daoliang'
'He, Mingrui'
'Li, Jianfeng'
'Huang, Jiawei'
'Li, Baolin'

_publ_section_title
;
 Crystal structure and luminescent properties of novel coordination
 polymers constructed with bifurandicarboxylic acid
;
_journal_issue 4
_journal_name_full 'Acta Crystallographica Section B'
_journal_page_first 715
_journal_page_last 721
_journal_paper_doi 10.1107/S2052520617003870
_journal_volume 73
_journal_year 2017
_chemical_formula_moiety 'C18 H24 Cd N2 O9'
_chemical_formula_sum 'C18 H24 Cd N2 O9'
_chemical_formula_weight 524.79
_chemical_name_common 'complex 3'
_chemical_name_systematic
;
 ?
;
_space_group_IT_number 14
_space_group_name_Hall '-P 2ybc'
_symmetry_cell_setting monoclinic
_symmetry_space_group_name_Hall '-P 2ybc'
_symmetry_space_group_name_H-M 'P 1 21/c 1'
_atom_sites_solution_hydrogens geom
_atom_sites_solution_primary direct
_atom_sites_solution_secondary difmap
_audit_creation_method SHELXL-97
_cell_angle_alpha 90.00
_cell_angle_beta 94.215(2)
_cell_angle_gamma 90.00
_cell_formula_units_Z 4
_cell_length_a 10.9131(5)
_cell_length_b 11.3385(5)
_cell_length_c 17.4385(8)
_cell_measurement_reflns_used 9265
_cell_measurement_temperature 100(2)
_cell_measurement_theta_max 26.78
_cell_measurement_theta_min 2.79
_cell_volume 2151.97(17)
_computing_cell_refinement 'Bruker SAINT'
_computing_data_collection 'Bruker APEX2'
_computing_data_reduction 'Bruker SAINT'
_computing_molecular_graphics 'Bruker SHELXTL'
_computing_publication_material 'Bruker SHELXTL'
_computing_structure_refinement 'SHELXL-97 (Sheldrick, 2008)'
_computing_structure_solution 'SHELXS-97 (Sheldrick, 2008)'
_diffrn_ambient_temperature 100(2)
_diffrn_measured_fraction_theta_full 0.996
_diffrn_measured_fraction_theta_max 0.996
_diffrn_measurement_device_type 'Bruker APEX-II CCD'
_diffrn_measurement_method '\f and \w scans'
_diffrn_radiation_monochromator graphite
_diffrn_radiation_source 'fine-focus sealed tube'
_diffrn_radiation_type MoK\a
_diffrn_radiation_wavelength 0.71073
_diffrn_reflns_av_R_equivalents 0.0297
_diffrn_reflns_av_sigmaI/netI 0.0130
_diffrn_reflns_limit_h_max 13
_diffrn_reflns_limit_h_min -13
_diffrn_reflns_limit_k_max 14
_diffrn_reflns_limit_k_min -14
_diffrn_reflns_limit_l_max 22
_diffrn_reflns_limit_l_min -22
_diffrn_reflns_number 47959
_diffrn_reflns_theta_full 26.78
_diffrn_reflns_theta_max 26.78
_diffrn_reflns_theta_min 2.34
_exptl_absorpt_coefficient_mu 1.066
_exptl_absorpt_correction_T_max 0.8739
_exptl_absorpt_correction_T_min 0.5867
_exptl_absorpt_correction_type none
_exptl_crystal_colour colourless
_exptl_crystal_density_diffrn 1.620
_exptl_crystal_density_method 'not measured'
_exptl_crystal_description stick
_exptl_crystal_F_000 1064
_exptl_crystal_size_max 0.56
_exptl_crystal_size_mid 0.14
_exptl_crystal_size_min 0.13
_refine_diff_density_max 0.339
_refine_diff_density_min -0.388
_refine_ls_extinction_method none
_refine_ls_goodness_of_fit_ref 1.061
_refine_ls_hydrogen_treatment mixed
_refine_ls_matrix_type full
_refine_ls_number_parameters 367
_refine_ls_number_reflns 4573
_refine_ls_number_restraints 0
_refine_ls_restrained_S_all 1.061
_refine_ls_R_factor_all 0.0201
_refine_ls_R_factor_gt 0.0167
_refine_ls_shift/su_max 0.003
_refine_ls_shift/su_mean 0.000
_refine_ls_structure_factor_coef Fsqd
_refine_ls_weighting_details 'calc w=1/[\s^2^(Fo^2^)+(0.0207P)^2^+1.0353P] where P=(Fo^2^+2Fc^2^)/3'
_refine_ls_weighting_scheme calc
_refine_ls_wR_factor_gt 0.0394
_refine_ls_wR_factor_ref 0.0409
_reflns_number_gt 4180
_reflns_number_total 4573
_reflns_threshold_expression >2sigma(I)
_cod_data_source_file ao5021sup1.cif
_cod_data_source_block 3
_cod_depositor_comments
;
The following automatic conversions were performed:

'_symmetry_cell_setting' value 'Monoclinic' changed to 'monoclinic'
according to
/home/data/users/saulius/crontab/automatic-downloads/rss-feeds/IUCr/lib/dictionaries/cif_core.dic
dictionary named 'cif_core.dic' version 2.4.2 from 2011-04-26.

Automatic conversion script
Id: cif_fix_values 4973 2017-02-22 13:04:09Z antanas 

2023-03-07
Z value and formula fixed to values more according to usual
chemical conventions.                 miguel
;
_cod_original_formula_sum 'C36 H48 Cd2 N4 O18'
_cod_original_formula_weight 1049.58
_cod_original_formula_moiety 'C36 H48 Cd2 N4 O18'
_cod_original_formula_units_Z 2
_cod_original_sg_symbol_H-M 'P2(1)/c  '
_cod_database_code 2108126

loop_
_symmetry_equiv_pos_as_xyz
'x, y, z'
'-x, y+1/2, -z+1/2'
'-x, -y, -z'
'x, -y-1/2, z-1/2'

loop_
_atom_site_type_symbol
_atom_site_label
_atom_site_fract_x
_atom_site_fract_y
_atom_site_fract_z
_atom_site_U_iso_or_equiv
_atom_site_adp_type
_atom_site_calc_flag
_atom_site_occupancy
_atom_site_symmetry_multiplicity
Cd Cd1 0.686197(8) 0.678838(8) 0.080103(5) 0.01004(4) Uani d 1 1
C C5 0.47386(12) 0.75271(12) -0.00017(8) 0.0117(3) Uani d 1 1
C C2 0.28199(13) 0.90359(13) -0.15359(8) 0.0158(3) Uani d 1 1
C C4 0.38866(12) 0.80312(12) -0.06091(8) 0.0121(3) Uani d 1 1
C C1 0.24212(13) 0.78988(12) -0.15394(8) 0.0126(3) Uani d 1 1
C C3 0.37709(13) 0.91174(13) -0.09301(8) 0.0155(3) Uani d 1 1
C C6 0.87643(12) 0.75199(12) 0.17493(7) 0.0109(3) Uani d 1 1
O O1 0.47543(9) 0.64243(9) 0.00960(6) 0.0146(2) Uani d 1 1
O O3 0.88420(9) 0.65169(8) 0.14489(6) 0.0149(2) Uani d 1 1
O O2 0.54526(9) 0.82254(8) 0.03719(6) 0.0161(2) Uani d 1 1
O O4 0.78556(9) 0.82024(8) 0.16216(6) 0.0137(2) Uani d 1 1
O O7 0.79008(10) 0.76838(9) -0.01862(6) 0.0213(2) Uani d 1 1
O O6 0.71321(10) 0.51558(9) 0.00675(6) 0.0176(2) Uani d 1 1
O O5 0.60916(9) 0.56931(9) 0.17571(6) 0.0189(2) Uani d 1 1
C C7 0.79818(14) 0.87728(14) -0.01605(9) 0.0191(3) Uani d 1 1
N N1 0.84592(13) 0.94336(12) -0.06866(8) 0.0252(3) Uani d 1 1
C C9 0.85381(19) 1.07125(15) -0.06203(11) 0.0287(4) Uani d 1 1
C C8 0.8979(4) 0.8906(2) -0.13447(16) 0.0650(9) Uani d 1 1
C C10 0.97720(12) 0.79452(12) 0.22918(8) 0.0116(3) Uani d 1 1
O O8 1.06797(9) 0.71548(8) 0.25362(5) 0.01136(19) Uani d 1 1
C C11 0.99848(13) 0.90054(12) 0.26351(8) 0.0137(3) Uani d 1 1
C C12 1.10773(14) 0.88926(13) 0.31217(8) 0.0158(3) Uani d 1 1
C C13 1.14525(13) 0.77565(12) 0.30509(8) 0.0126(3) Uani d 1 1
O O9 0.30648(8) 0.72618(8) -0.09784(5) 0.0123(2) Uani d 1 1
N N2 0.49931(13) 0.40944(11) 0.20938(7) 0.0214(3) Uani d 1 1
C C15 0.52931(14) 0.49254(13) 0.16097(8) 0.0169(3) Uani d 1 1
C C16 0.40717(19) 0.32010(16) 0.18717(12) 0.0317(4) Uani d 1 1
C C17 0.5642(2) 0.39796(19) 0.28506(10) 0.0356(4) Uani d 1 1
C C18 0.82746(14) 0.47257(15) -0.01896(9) 0.0213(3) Uani d 1 1
C C19 0.81154(19) 0.4190(2) -0.09733(12) 0.0396(5) Uani d 1 1
H H8 0.2527(16) 0.9630(15) -0.1842(10) 0.021(4) Uiso d 1 1
H H16 0.4829(15) 0.4893(14) 0.1126(10) 0.016(4) Uiso d 1 1
H H9 0.4227(16) 0.9773(15) -0.0765(10) 0.020(4) Uiso d 1 1
H H2 0.9492(16) 0.9656(16) 0.2568(10) 0.020(4) Uiso d 1 1
H H1 1.1450(16) 0.9467(16) 0.3405(10) 0.023(5) Uiso d 1 1
H H19 0.6645(18) 0.4614(17) 0.0064(11) 0.028(5) Uiso d 1 1
H H6 0.838(2) 0.912(2) -0.1767(14) 0.054(7) Uiso d 1 1
H H17 0.8786(18) 0.5387(18) -0.0205(11) 0.033(5) Uiso d 1 1
H H7 0.7702(17) 0.9231(17) 0.0260(11) 0.033(5) Uiso d 1 1
H H15 0.342(2) 0.3229(16) 0.2226(12) 0.036(6) Uiso d 1 1
H H3 0.936(2) 1.0955(19) -0.0605(12) 0.043(6) Uiso d 1 1
H H18 0.8644(18) 0.4132(18) 0.0175(11) 0.035(5) Uiso d 1 1
H H14 0.4475(19) 0.242(2) 0.1891(12) 0.043(6) Uiso d 1 1
H H4 0.8185(19) 1.0962(18) -0.0170(12) 0.040(6) Uiso d 1 1
H H13 0.371(2) 0.3371(18) 0.1341(13) 0.043(6) Uiso d 1 1
H H5 0.807(2) 1.106(2) -0.1063(14) 0.052(7) Uiso d 1 1
H H10 0.612(2) 0.469(2) 0.2973(13) 0.053(7) Uiso d 1 1
H H11 0.504(2) 0.384(2) 0.3221(13) 0.048(6) Uiso d 1 1
H H20 0.774(2) 0.473(2) -0.1337(15) 0.066(8) Uiso d 1 1
H H12 0.617(3) 0.330(2) 0.2856(16) 0.067(8) Uiso d 1 1
H H21 0.896(2) 0.3925(19) -0.1132(12) 0.043(6) Uiso d 1 1
H H23 0.899(2) 0.805(2) -0.1285(15) 0.069(8) Uiso d 1 1
H H22 0.755(3) 0.354(3) -0.0977(16) 0.079(9) Uiso d 1 1
H H24 0.981(3) 0.918(3) -0.1405(19) 0.103(12) Uiso d 1 1

loop_
_atom_site_aniso_label
_atom_site_aniso_U_11
_atom_site_aniso_U_22
_atom_site_aniso_U_33
_atom_site_aniso_U_12
_atom_site_aniso_U_13
_atom_site_aniso_U_23
Cd1 0.00956(6) 0.01042(6) 0.00966(6) 0.00042(4) -0.00252(4) -0.00057(4)
C5 0.0087(6) 0.0148(7) 0.0117(6) 0.0017(5) 0.0007(5) -0.0006(5)
C2 0.0164(7) 0.0128(7) 0.0174(7) 0.0006(6) -0.0052(6) 0.0029(6)
C4 0.0093(6) 0.0128(7) 0.0139(6) -0.0015(5) -0.0021(5) -0.0034(5)
C1 0.0122(7) 0.0128(6) 0.0124(6) 0.0032(5) -0.0030(5) 0.0010(5)
C3 0.0142(7) 0.0128(7) 0.0187(7) -0.0014(6) -0.0044(6) -0.0008(6)
C6 0.0115(7) 0.0119(6) 0.0091(6) -0.0020(5) -0.0010(5) 0.0025(5)
O1 0.0145(5) 0.0128(5) 0.0158(5) -0.0004(4) -0.0042(4) 0.0012(4)
O3 0.0152(5) 0.0108(5) 0.0178(5) 0.0008(4) -0.0053(4) -0.0031(4)
O2 0.0143(5) 0.0154(5) 0.0173(5) -0.0007(4) -0.0068(4) -0.0012(4)
O4 0.0130(5) 0.0135(5) 0.0141(5) 0.0025(4) -0.0036(4) -0.0008(4)
O7 0.0294(6) 0.0170(5) 0.0185(5) 0.0014(5) 0.0078(5) 0.0016(4)
O6 0.0127(5) 0.0155(5) 0.0250(6) -0.0032(4) 0.0048(4) -0.0086(4)
O5 0.0203(5) 0.0223(5) 0.0138(5) -0.0036(4) -0.0002(4) 0.0023(4)
C7 0.0205(8) 0.0203(8) 0.0172(7) -0.0007(6) 0.0056(6) -0.0001(6)
N1 0.0350(8) 0.0188(7) 0.0238(7) 0.0041(6) 0.0158(6) 0.0032(5)
C9 0.0360(10) 0.0198(8) 0.0317(9) -0.0021(7) 0.0124(8) 0.0019(7)
C8 0.129(3) 0.0255(11) 0.0490(14) 0.0110(14) 0.0613(17) 0.0049(10)
C10 0.0112(7) 0.0115(6) 0.0120(6) 0.0019(5) -0.0002(5) 0.0029(5)
O8 0.0112(5) 0.0100(4) 0.0121(5) 0.0003(4) -0.0046(4) -0.0011(4)
C11 0.0149(7) 0.0108(7) 0.0149(7) 0.0009(5) -0.0032(5) 0.0010(5)
C12 0.0177(7) 0.0114(7) 0.0173(7) -0.0019(6) -0.0064(6) -0.0006(6)
C13 0.0129(7) 0.0123(7) 0.0120(6) -0.0030(5) -0.0033(5) -0.0008(5)
O9 0.0114(5) 0.0107(5) 0.0139(5) 0.0003(4) -0.0058(4) 0.0000(4)
N2 0.0275(7) 0.0197(6) 0.0179(6) 0.0013(5) 0.0080(5) 0.0044(5)
C15 0.0188(7) 0.0192(7) 0.0130(7) 0.0028(6) 0.0040(6) 0.0023(6)
C16 0.0397(11) 0.0216(9) 0.0361(10) -0.0082(8) 0.0195(9) -0.0004(8)
C17 0.0501(12) 0.0383(11) 0.0189(9) 0.0069(10) 0.0059(8) 0.0120(8)
C18 0.0138(7) 0.0226(8) 0.0278(8) 0.0024(6) 0.0040(6) -0.0053(7)
C19 0.0299(11) 0.0588(14) 0.0312(10) 0.0084(10) 0.0103(8) -0.0129(10)

loop_
_atom_type_symbol
_atom_type_description
_atom_type_scat_dispersion_real
_atom_type_scat_dispersion_imag
_atom_type_scat_source
C C 0.0033 0.0016 'International Tables Vol C Tables 4.2.6.8 and 6.1.1.4'
H H 0.0000 0.0000 'International Tables Vol C Tables 4.2.6.8 and 6.1.1.4'
N N 0.0061 0.0033 'International Tables Vol C Tables 4.2.6.8 and 6.1.1.4'
O O 0.0106 0.0060 'International Tables Vol C Tables 4.2.6.8 and 6.1.1.4'
Cd Cd -0.8075 1.2024 'International Tables Vol C Tables 4.2.6.8 and 6.1.1.4'

loop_
_geom_angle_atom_site_label_1
_geom_angle_atom_site_label_2
_geom_angle_atom_site_label_3
_geom_angle_site_symmetry_3
_geom_angle
O6 Cd1 O5 . 92.16(4)
O6 Cd1 O2 . 119.84(4)
O5 Cd1 O2 . 110.18(4)
O6 Cd1 O4 . 144.97(4)
O5 Cd1 O4 . 95.97(4)
O2 Cd1 O4 . 89.01(3)
O6 Cd1 O7 . 81.44(4)
O5 Cd1 O7 . 170.85(4)
O2 Cd1 O7 . 78.79(4)
O4 Cd1 O7 . 85.76(4)
O6 Cd1 O3 . 90.63(4)
O5 Cd1 O3 . 87.33(4)
O2 Cd1 O3 . 142.93(3)
O4 Cd1 O3 . 55.95(3)
O7 Cd1 O3 . 86.21(4)
O6 Cd1 O1 . 75.44(3)
O5 Cd1 O1 . 84.10(3)
O2 Cd1 O1 . 53.78(3)
O4 Cd1 O1 . 139.23(3)
O7 Cd1 O1 . 100.48(4)
O3 Cd1 O1 . 163.30(3)
O6 Cd1 C6 . 118.00(4)
O5 Cd1 C6 . 91.59(4)
O2 Cd1 C6 . 116.37(4)
O4 Cd1 C6 . 28.06(4)
O7 Cd1 C6 . 85.72(4)
O3 Cd1 C6 . 27.89(4)
O1 Cd1 C6 . 166.13(4)
O6 Cd1 C5 . 95.77(4)
O5 Cd1 C5 . 101.26(4)
O2 Cd1 C5 . 27.12(4)
O4 Cd1 C5 . 115.76(4)
O7 Cd1 C5 . 85.96(4)
O3 Cd1 C5 . 169.05(4)
O1 Cd1 C5 . 27.20(4)
C6 Cd1 C5 . 143.45(4)
O2 C5 O1 . 123.49(12)
O2 C5 C4 . 117.53(12)
O1 C5 C4 . 118.90(12)
O2 C5 Cd1 . 57.41(7)
O1 C5 Cd1 . 68.08(7)
C4 C5 Cd1 . 161.58(9)
C1 C2 C3 . 106.22(12)
C3 C4 O9 . 110.18(12)
C3 C4 C5 . 133.22(13)
O9 C4 C5 . 116.47(12)
C2 C1 O9 . 110.48(12)
C2 C1 C13 4_475 135.63(13)
O9 C1 C13 4_475 113.73(12)
C4 C3 C2 . 106.69(12)
O3 C6 O4 . 123.77(12)
O3 C6 C10 . 119.47(12)
O4 C6 C10 . 116.75(12)
O3 C6 Cd1 . 62.44(7)
O4 C6 Cd1 . 61.34(7)
C10 C6 Cd1 . 177.55(10)
C5 O1 Cd1 . 84.71(8)
C6 O3 Cd1 . 89.67(8)
C5 O2 Cd1 . 95.47(8)
C6 O4 Cd1 . 90.60(8)
C7 O7 Cd1 . 116.07(9)
C18 O6 Cd1 . 126.84(9)
C15 O5 Cd1 . 121.20(9)
O7 C7 N1 . 124.83(14)
C7 N1 C8 . 120.96(15)
C7 N1 C9 . 122.25(14)
C8 N1 C9 . 116.74(15)
C11 C10 O8 . 110.11(12)
C11 C10 C6 . 131.87(13)
O8 C10 C6 . 117.99(12)
C13 O8 C10 . 105.83(10)
C10 C11 C12 . 107.08(12)
C13 C12 C11 . 106.06(12)
C12 C13 O8 . 110.90(12)
C12 C13 C1 4_676 131.25(13)
O8 C13 C1 4_676 117.61(12)
C1 O9 C4 . 106.42(10)
C15 N2 C17 . 121.02(15)
C15 N2 C16 . 121.55(14)
C17 N2 C16 . 117.25(15)
O5 C15 N2 . 124.66(14)
O6 C18 C19 . 112.17(14)

loop_
_geom_bond_atom_site_label_1
_geom_bond_atom_site_label_2
_geom_bond_site_symmetry_2
_geom_bond_distance
Cd1 O6 . 2.2815(10)
Cd1 O5 . 2.2880(10)
Cd1 O2 . 2.3263(10)
Cd1 O4 . 2.3592(10)
Cd1 O7 . 2.3594(10)
Cd1 O3 . 2.3835(10)
Cd1 O1 . 2.5607(10)
Cd1 C6 . 2.6885(13)
Cd1 C5 . 2.7484(13)
C5 O2 . 1.2585(17)
C5 O1 . 1.2619(17)
C5 C4 . 1.4725(19)
C2 C1 . 1.361(2)
C2 C3 . 1.428(2)
C4 C3 . 1.355(2)
C4 O9 . 1.3766(16)
C1 O9 . 1.3679(16)
C1 C13 4_475 1.438(2)
C6 O3 . 1.2576(17)
C6 O4 . 1.2647(17)
C6 C10 . 1.4778(18)
O7 C7 . 1.2385(19)
O6 C18 . 1.4407(18)
O5 C15 . 1.2451(18)
C7 N1 . 1.3208(19)
N1 C8 . 1.447(2)
N1 C9 . 1.457(2)
C10 C11 . 1.3552(19)
C10 O8 . 1.3798(16)
O8 C13 . 1.3679(16)
C11 C12 . 1.4175(19)
C12 C13 . 1.360(2)
C13 C1 4_676 1.438(2)
N2 C15 . 1.3222(19)
N2 C17 . 1.457(2)
N2 C16 . 1.460(2)
C18 C19 . 1.494(2)

_cod_database_fobs_code 2108126
